data_4030064
loop_
_publ_author_name
'Li, Dan'
'Rao, Weidong'
'Tay, Guan Liang'
'Ayers, Benjamin James'
'Chan, Philip Wai Hong'

_publ_section_title
;
 Gold-catalyzed cycloisomerization of 1,6-diyne esters to
 1H-cyclopenta[b]naphthalenes, cis-cyclopenten-2-yl \d-diketones, and
 bicyclo[3.2.0]hepta-1,5-dienes.
;
_journal_issue 23
_journal_name_full 'The Journal of organic chemistry'
_journal_page_first 11301
_journal_page_last 11315
_journal_paper_doi 10.1021/jo5020195
_journal_volume 79
_journal_year 2014
_chemical_formula_sum 'C29 H20'
_chemical_formula_weight 368.45
_space_group_crystal_system monoclinic
_space_group_IT_number 14
_space_group_name_Hall '-P 2ybc'
_space_group_name_H-M_alt 'P 1 21/c 1'
_symmetry_space_group_name_Hall '-P 2ybc'
_symmetry_space_group_name_H-M 'P 1 21/c 1'
_atom_sites_solution_hydrogens geom
_cell_angle_alpha 90
_cell_angle_beta 101.6345(14)
_cell_angle_gamma 90
_cell_formula_units_Z 8
_cell_length_a 13.1920(5)
_cell_length_b 15.3847(6)
_cell_length_c 19.3370(8)
_cell_measurement_reflns_used 6753
_cell_measurement_temperature 173.(2)
_cell_measurement_theta_max 30.7380
_cell_measurement_theta_min 2.6478
_cell_volume 3843.9(3)
_computing_cell_refinement 'SAINT V8.34A (Bruker AXS Inc., 2013)'
_computing_data_collection 'APEX2 (Bruker AXS Inc., 2013)'
_computing_data_reduction 'SAINT V8.34A (Bruker AXS Inc., 2013)'
_computing_molecular_graphics 'XP (Bruker AXS Inc., 2013)'
_computing_publication_material 'APEX2 (Bruker AXS Inc., 2013)'
_computing_structure_refinement 'SHELXL-2013 (Sheldrick, 2013)'
_diffrn_ambient_temperature 173.(2)
_diffrn_detector_area_resol_mean 8.3333
_diffrn_measured_fraction_theta_full 0.996
_diffrn_measured_fraction_theta_max 0.996
_diffrn_measurement_device_type 'CCD area detector'
_diffrn_measurement_method 'phi and omega scans'
_diffrn_radiation_monochromator graphite
_diffrn_radiation_type MoK\a
_diffrn_radiation_wavelength 0.71073
_diffrn_reflns_av_R_equivalents 0.0578
_diffrn_reflns_av_unetI/netI 0.0665
_diffrn_reflns_limit_h_max 19
_diffrn_reflns_limit_h_min -19
_diffrn_reflns_limit_k_max 22
_diffrn_reflns_limit_k_min -22
_diffrn_reflns_limit_l_max 21
_diffrn_reflns_limit_l_min -27
_diffrn_reflns_number 46298
_diffrn_reflns_theta_full 31.04
_diffrn_reflns_theta_max 31.04
_diffrn_reflns_theta_min 1.58
_diffrn_source 'fine-focus sealed tube'
_exptl_absorpt_coefficient_mu 0.072
_exptl_absorpt_correction_T_max 1.00
_exptl_absorpt_correction_T_min 0.71
_exptl_absorpt_correction_type multi-scan
_exptl_absorpt_process_details 'SADABS V2012/1 (Bruker AXS Inc.)'
_exptl_crystal_colour colourless
_exptl_crystal_density_diffrn 1.273
_exptl_crystal_density_method 'not measured'
_exptl_crystal_description block
_exptl_crystal_F_000 1552
_exptl_crystal_size_max 0.400
_exptl_crystal_size_mid 0.220
_exptl_crystal_size_min 0.040
_refine_diff_density_max 0.345
_refine_diff_density_min -0.438
_refine_ls_extinction_method none
_refine_ls_goodness_of_fit_ref 1.041
_refine_ls_hydrogen_treatment constr
_refine_ls_matrix_type full
_refine_ls_number_parameters 523
_refine_ls_number_reflns 12248
_refine_ls_number_restraints 0
_refine_ls_restrained_S_all 1.041
_refine_ls_R_factor_all 0.1316
_refine_ls_R_factor_gt 0.0621
_refine_ls_shift/su_max 0.001
_refine_ls_shift/su_mean 0.000
_refine_ls_structure_factor_coef Fsqd
_refine_ls_weighting_details 'w=1/[\s^2^(Fo^2^)+(0.1052P)^2^] where P=(Fo^2^+2Fc^2^)/3'
_refine_ls_weighting_scheme calc
_refine_ls_wR_factor_gt 0.1575
_refine_ls_wR_factor_ref 0.2071
_reflns_number_gt 6679
_reflns_number_total 12248
_reflns_threshold_expression 'I > 2\s(I)'
_cod_data_source_file jo5020195_si_008.cif
_cod_data_source_block I
_cod_depositor_comments 'Adding full bibliography for 4030057--4030064.cif.'
_cod_database_code 4030064

loop_
_space_group_symop_operation_xyz
'x, y, z'
'-x, y+1/2, -z+1/2'
'-x, -y, -z'
'x, -y-1/2, z-1/2'

loop_
_atom_site_type_symbol
_atom_site_label
_atom_site_fract_x
_atom_site_fract_y
_atom_site_fract_z
_atom_site_U_iso_or_equiv
_atom_site_adp_type
_atom_site_calc_flag
_atom_site_refinement_flags_adp
_atom_site_refinement_flags_posn
_atom_site_occupancy
C C1 0.38986(12) 0.35928(10) 0.17833(8) 0.0240(3) Uani d . . 1
C C2 0.49095(13) 0.35211(11) 0.20749(9) 0.0296(4) Uani d . . 1
H H2 0.5334 0.3998 0.2264 0.036 Uiso calc U R 1
C C3 0.52918(12) 0.26068(11) 0.20686(9) 0.0297(4) Uani d . . 1
H H3A 0.5556 0.2391 0.2554 0.036 Uiso calc U R 1
H H3B 0.5844 0.2557 0.1792 0.036 Uiso calc U R 1
C C4 0.43362(12) 0.21240(11) 0.17202(8) 0.0237(3) Uani d . . 1
C C5 0.42139(12) 0.12591(10) 0.15682(8) 0.0253(3) Uani d . . 1
H H5 0.4794 0.0881 0.1676 0.03 Uiso calc U R 1
C C6 0.32358(12) 0.09214(10) 0.12525(8) 0.0228(3) Uani d . . 1
C C7 0.30704(12) -0.00001(10) 0.11047(8) 0.0247(3) Uani d . . 1
C C8 0.38796(14) -0.06130(11) 0.12353(9) 0.0312(4) Uani d . . 1
H H8 0.4566 -0.042 0.1418 0.037 Uiso calc U R 1
C C9 0.37007(16) -0.14821(12) 0.11056(10) 0.0389(5) Uani d . . 1
H H9 0.4261 -0.1881 0.1199 0.047 Uiso calc U R 1
C C10 0.27016(16) -0.17830(12) 0.08371(10) 0.0409(5) Uani d . . 1
H H10 0.2581 -0.2386 0.075 0.049 Uiso calc U R 1
C C11 0.18919(15) -0.12043(12) 0.06984(9) 0.0361(4) Uani d . . 1
H H11 0.1212 -0.141 0.0514 0.043 Uiso calc U R 1
C C12 0.20618(13) -0.03083(11) 0.08271(8) 0.0285(4) Uani d . . 1
C C13 0.12229(13) 0.02954(11) 0.06915(9) 0.0311(4) Uani d . . 1
H H13 0.0543 0.0087 0.0512 0.037 Uiso calc U R 1
C C14 0.13731(12) 0.11535(11) 0.08119(8) 0.0280(4) Uani d . . 1
H H14 0.0797 0.1536 0.0706 0.034 Uiso calc U R 1
C C15 0.23801(12) 0.15059(10) 0.10966(8) 0.0225(3) Uani d . . 1
C C16 0.25096(11) 0.24123(10) 0.12495(8) 0.0212(3) Uani d . . 1
C C17 0.34891(12) 0.27145(10) 0.15589(8) 0.0219(3) Uani d . . 1
C C18 0.33341(12) 0.44299(10) 0.16998(8) 0.0246(3) Uani d . . 1
C C19 0.28955(13) 0.47476(11) 0.10287(9) 0.0289(4) Uani d . . 1
H H19 0.2953 0.442 0.0622 0.035 Uiso calc U R 1
C C20 0.23772(14) 0.55376(12) 0.09531(10) 0.0363(4) Uani d . . 1
H H20 0.2079 0.5748 0.0496 0.044 Uiso calc U R 1
C C21 0.22953(15) 0.60183(12) 0.15431(10) 0.0406(5) Uani d . . 1
H H21 0.1939 0.6558 0.149 0.049 Uiso calc U R 1
C C22 0.27308(15) 0.57158(12) 0.22110(10) 0.0399(5) Uani d . . 1
H H22 0.2678 0.6049 0.2616 0.048 Uiso calc U R 1
C C23 0.32448(13) 0.49238(11) 0.22876(9) 0.0316(4) Uani d . . 1
H H23 0.3539 0.4716 0.2747 0.038 Uiso calc U R 1
C C24 0.16002(11) 0.30074(10) 0.10788(8) 0.0232(3) Uani d . . 1
C C25 0.12343(12) 0.34480(11) 0.16077(9) 0.0284(4) Uani d . . 1
H H25 0.1554 0.3356 0.2088 0.034 Uiso calc U R 1
C C26 0.04076(13) 0.40201(12) 0.14401(10) 0.0360(4) Uani d . . 1
H H26 0.0168 0.4322 0.1804 0.043 Uiso calc U R 1
C C27 -0.00671(14) 0.41497(13) 0.07421(11) 0.0416(5) Uani d . . 1
H H27 -0.0629 0.4545 0.0627 0.05 Uiso calc U R 1
C C28 0.02734(13) 0.37048(12) 0.02109(10) 0.0378(5) Uani d . . 1
H H28 -0.006 0.3789 -0.0268 0.045 Uiso calc U R 1
C C29 0.10991(13) 0.31379(11) 0.03765(9) 0.0294(4) Uani d . . 1
H H29 0.1329 0.2833 0.0009 0.035 Uiso calc U R 1
C C30 0.11203(12) 0.18158(10) 0.33081(8) 0.0248(3) Uani d . . 1
C C31 0.01030(13) 0.18826(12) 0.30258(9) 0.0323(4) Uani d . . 1
H H31 -0.032 0.1403 0.2842 0.039 Uiso calc U R 1
C C32 -0.02869(12) 0.27937(11) 0.30331(10) 0.0322(4) Uani d . . 1
H H32A -0.0828 0.2842 0.3319 0.039 Uiso calc U R 1
H H32B -0.0568 0.3005 0.2549 0.039 Uiso calc U R 1
C C33 0.06713(12) 0.32817(10) 0.33654(8) 0.0245(3) Uani d . . 1
C C34 0.07919(12) 0.41546(10) 0.34851(8) 0.0252(3) Uani d . . 1
H H34 0.0212 0.4531 0.3367 0.03 Uiso calc U R 1
C C35 0.17747(11) 0.45003(10) 0.37832(8) 0.0218(3) Uani d . . 1
C C36 0.19405(12) 0.54285(10) 0.38898(8) 0.0230(3) Uani d . . 1
C C37 0.11315(13) 0.60442(11) 0.37296(9) 0.0310(4) Uani d . . 1
H H37 0.0446 0.5848 0.3551 0.037 Uiso calc U R 1
C C38 0.13121(15) 0.69180(11) 0.38254(10) 0.0369(4) Uani d . . 1
H H38 0.0751 0.7316 0.3718 0.044 Uiso calc U R 1
C C39 0.23125(15) 0.72288(11) 0.40800(9) 0.0380(4) Uani d . . 1
H H39 0.2435 0.7835 0.4141 0.046 Uiso calc U R 1
C C40 0.31194(14) 0.66479(11) 0.42419(9) 0.0323(4) Uani d . . 1
H H40 0.3801 0.6858 0.4415 0.039 Uiso calc U R 1
C C41 0.29518(13) 0.57487(10) 0.41557(8) 0.0251(3) Uani d . . 1
C C42 0.37861(12) 0.51433(11) 0.43304(9) 0.0268(4) Uani d . . 1
H H42 0.4465 0.5354 0.451 0.032 Uiso calc U R 1
C C43 0.36328(12) 0.42780(10) 0.42463(8) 0.0249(3) Uani d . . 1
H H43 0.4205 0.3896 0.4379 0.03 Uiso calc U R 1
C C44 0.26295(11) 0.39182(10) 0.39622(8) 0.0210(3) Uani d . . 1
C C45 0.24993(11) 0.30057(10) 0.38329(8) 0.0207(3) Uani d . . 1
C C46 0.15197(12) 0.26945(10) 0.35314(8) 0.0218(3) Uani d . . 1
C C47 0.16964(12) 0.09842(10) 0.33497(8) 0.0252(3) Uani d . . 1
C C48 0.17282(14) 0.05212(11) 0.27343(9) 0.0327(4) Uani d . . 1
H H48 0.1387 0.0749 0.2292 0.039 Uiso calc U R 1
C C49 0.22453(16) -0.02594(12) 0.27562(10) 0.0414(5) Uani d . . 1
H H49 0.2255 -0.0567 0.2332 0.05 Uiso calc U R 1
C C50 0.27505(15) -0.05940(12) 0.33975(10) 0.0413(5) Uani d . . 1
H H50 0.3115 -0.1129 0.3414 0.05 Uiso calc U R 1
C C51 0.27228(14) -0.01455(11) 0.40161(10) 0.0352(4) Uani d . . 1
H H51 0.3066 -0.0375 0.4458 0.042 Uiso calc U R 1
C C52 0.21986(13) 0.06330(11) 0.39912(9) 0.0289(4) Uani d . . 1
H H52 0.218 0.0934 0.4418 0.035 Uiso calc U R 1
C C53 0.34083(11) 0.24107(9) 0.40161(8) 0.0212(3) Uani d . . 1
C C54 0.38593(13) 0.22513(11) 0.47220(8) 0.0284(4) Uani d . . 1
H H54 0.361 0.2548 0.5085 0.034 Uiso calc U R 1
C C55 0.46671(13) 0.16636(12) 0.48976(10) 0.0368(4) Uani d . . 1
H H55 0.4964 0.1554 0.5379 0.044 Uiso calc U R 1
C C56 0.50396(14) 0.12365(12) 0.43712(11) 0.0398(5) Uani d . . 1
H H56 0.5587 0.0828 0.4491 0.048 Uiso calc U R 1
C C57 0.46139(13) 0.14046(11) 0.36686(10) 0.0343(4) Uani d . . 1
H H57 0.4878 0.1118 0.3307 0.041 Uiso calc U R 1
C C58 0.38044(12) 0.19890(10) 0.34915(9) 0.0270(4) Uani d . . 1
H H58 0.3518 0.2103 0.3009 0.032 Uiso calc U R 1

loop_
_atom_site_aniso_label
_atom_site_aniso_U_11
_atom_site_aniso_U_22
_atom_site_aniso_U_33
_atom_site_aniso_U_12
_atom_site_aniso_U_13
_atom_site_aniso_U_23
C1 0.0252(8) 0.0265(8) 0.0211(8) -0.0007(6) 0.0068(7) 0.0001(6)
C2 0.0248(9) 0.0327(9) 0.0310(9) -0.0034(7) 0.0047(7) -0.0051(7)
C3 0.0194(8) 0.0356(9) 0.0334(9) 0.0011(7) 0.0036(7) -0.0004(7)
C4 0.0197(8) 0.0300(8) 0.0222(8) 0.0018(6) 0.0065(6) 0.0010(6)
C5 0.0210(8) 0.0281(8) 0.0276(8) 0.0050(7) 0.0068(7) 0.0019(6)
C6 0.0238(8) 0.0250(8) 0.0209(8) 0.0006(6) 0.0079(7) 0.0011(6)
C7 0.0291(9) 0.0257(8) 0.0216(8) 0.0003(7) 0.0102(7) 0.0023(6)
C8 0.0360(10) 0.0280(9) 0.0325(9) 0.0038(7) 0.0136(8) 0.0042(7)
C9 0.0500(12) 0.0291(9) 0.0413(11) 0.0073(9) 0.0184(9) 0.0068(8)
C10 0.0624(14) 0.0275(9) 0.0376(11) -0.0056(9) 0.0213(10) 0.0015(8)
C11 0.0458(11) 0.0338(10) 0.0309(9) -0.0114(9) 0.0133(8) -0.0011(7)
C12 0.0346(9) 0.0306(9) 0.0218(8) -0.0051(7) 0.0096(7) 0.0002(6)
C13 0.0295(9) 0.0363(10) 0.0269(9) -0.0065(8) 0.0042(7) -0.0006(7)
C14 0.0215(8) 0.0347(9) 0.0280(9) -0.0009(7) 0.0053(7) 0.0020(7)
C15 0.0215(8) 0.0269(8) 0.0201(8) -0.0009(6) 0.0067(6) 0.0024(6)
C16 0.0200(8) 0.0261(8) 0.0192(7) 0.0006(6) 0.0078(6) 0.0018(6)
C17 0.0219(8) 0.0270(8) 0.0182(7) 0.0013(6) 0.0077(6) 0.0024(6)
C18 0.0236(8) 0.0266(8) 0.0253(8) -0.0035(6) 0.0085(7) 0.0010(6)
C19 0.0303(9) 0.0318(9) 0.0267(9) -0.0006(7) 0.0106(7) 0.0000(7)
C20 0.0359(10) 0.0383(10) 0.0368(10) 0.0054(8) 0.0123(8) 0.0112(8)
C21 0.0450(11) 0.0291(9) 0.0543(12) 0.0077(8) 0.0261(10) 0.0078(8)
C22 0.0530(12) 0.0323(10) 0.0411(11) -0.0005(9) 0.0255(9) -0.0059(8)
C23 0.0359(10) 0.0336(9) 0.0267(9) -0.0041(8) 0.0096(8) -0.0017(7)
C24 0.0180(8) 0.0258(8) 0.0272(8) 0.0003(6) 0.0079(6) 0.0036(6)
C25 0.0260(9) 0.0315(9) 0.0304(9) -0.0005(7) 0.0116(7) 0.0023(7)
C26 0.0305(10) 0.0312(9) 0.0518(12) 0.0029(7) 0.0211(9) 0.0025(8)
C27 0.0276(10) 0.0372(10) 0.0609(13) 0.0101(8) 0.0111(9) 0.0110(9)
C28 0.0283(10) 0.0417(11) 0.0410(11) 0.0057(8) 0.0012(8) 0.0130(8)
C29 0.0269(9) 0.0333(9) 0.0281(9) 0.0018(7) 0.0053(7) 0.0042(7)
C30 0.0242(8) 0.0258(8) 0.0252(8) -0.0020(6) 0.0069(7) 0.0000(6)
C31 0.0254(9) 0.0334(10) 0.0375(10) -0.0056(7) 0.0051(8) -0.0040(7)
C32 0.0184(8) 0.0353(10) 0.0418(10) 0.0001(7) 0.0035(7) -0.0023(8)
C33 0.0192(8) 0.0298(8) 0.0256(8) 0.0015(6) 0.0068(7) 0.0008(6)
C34 0.0200(8) 0.0283(8) 0.0280(8) 0.0048(6) 0.0066(7) 0.0022(6)
C35 0.0200(8) 0.0243(8) 0.0226(8) 0.0020(6) 0.0077(6) 0.0023(6)
C36 0.0246(8) 0.0234(8) 0.0228(8) 0.0019(6) 0.0090(7) 0.0023(6)
C37 0.0305(9) 0.0290(9) 0.0348(10) 0.0053(7) 0.0094(8) 0.0061(7)
C38 0.0424(11) 0.0274(9) 0.0428(11) 0.0077(8) 0.0130(9) 0.0079(8)
C39 0.0522(12) 0.0227(9) 0.0421(11) -0.0010(8) 0.0165(9) 0.0050(8)
C40 0.0384(10) 0.0281(9) 0.0323(9) -0.0070(8) 0.0119(8) 0.0006(7)
C41 0.0295(9) 0.0248(8) 0.0229(8) -0.0016(7) 0.0098(7) 0.0017(6)
C42 0.0228(8) 0.0299(9) 0.0278(8) -0.0033(7) 0.0059(7) -0.0012(7)
C43 0.0210(8) 0.0288(8) 0.0250(8) 0.0011(7) 0.0049(7) -0.0003(6)
C44 0.0186(7) 0.0252(8) 0.0203(7) 0.0006(6) 0.0068(6) 0.0017(6)
C45 0.0201(8) 0.0237(8) 0.0196(7) 0.0007(6) 0.0068(6) 0.0022(6)
C46 0.0210(8) 0.0244(8) 0.0208(8) 0.0009(6) 0.0062(6) 0.0020(6)
C47 0.0247(8) 0.0240(8) 0.0287(9) -0.0047(6) 0.0093(7) 0.0004(6)
C48 0.0401(10) 0.0323(9) 0.0275(9) -0.0038(8) 0.0113(8) -0.0008(7)
C49 0.0596(13) 0.0322(10) 0.0390(11) -0.0015(9) 0.0260(10) -0.0061(8)
C50 0.0515(12) 0.0267(9) 0.0542(12) 0.0064(9) 0.0311(10) 0.0056(8)
C51 0.0379(10) 0.0324(9) 0.0382(10) 0.0061(8) 0.0142(8) 0.0114(8)
C52 0.0336(9) 0.0290(9) 0.0264(8) -0.0006(7) 0.0115(7) 0.0014(7)
C53 0.0180(8) 0.0222(7) 0.0244(8) -0.0007(6) 0.0065(6) 0.0022(6)
C54 0.0278(9) 0.0316(9) 0.0260(9) 0.0043(7) 0.0058(7) 0.0005(7)
C55 0.0314(10) 0.0405(10) 0.0353(10) 0.0066(8) -0.0005(8) 0.0080(8)
C56 0.0286(10) 0.0375(10) 0.0537(12) 0.0123(8) 0.0090(9) 0.0080(9)
C57 0.0331(10) 0.0311(9) 0.0439(11) 0.0051(8) 0.0198(8) -0.0002(8)
C58 0.0272(9) 0.0277(8) 0.0283(9) 0.0013(7) 0.0105(7) 0.0025(6)

loop_
_atom_type_symbol
_atom_type_description
_atom_type_scat_dispersion_real
_atom_type_scat_dispersion_imag
_atom_type_scat_source
C C 0.0033 0.0016 'International Tables Vol C Tables 4.2.6.8 and 6.1.1.4'
H H 0.0000 0.0000 'International Tables Vol C Tables 4.2.6.8 and 6.1.1.4'

loop_
_geom_angle_atom_site_label_1
_geom_angle_atom_site_label_2
_geom_angle_atom_site_label_3
_geom_angle
C2 C1 C18 123.52(15)
C2 C1 C17 108.61(14)
C18 C1 C17 127.85(14)
C1 C2 C3 112.44(15)
C1 C2 H2 123.8
C3 C2 H2 123.8
C2 C3 C4 102.42(13)
C2 C3 H3A 111.3
C4 C3 H3A 111.3
C2 C3 H3B 111.3
C4 C3 H3B 111.3
H3A C3 H3B 109.2
C5 C4 C17 121.39(14)
C5 C4 C3 129.13(14)
C17 C4 C3 109.47(14)
C4 C5 C6 120.68(14)
C4 C5 H5 119.7
C6 C5 H5 119.7
C5 C6 C15 118.35(14)
C5 C6 C7 122.15(14)
C15 C6 C7 119.47(14)
C8 C7 C12 117.73(15)
C8 C7 C6 122.63(15)
C12 C7 C6 119.64(14)
C9 C8 C7 121.56(17)
C9 C8 H8 119.2
C7 C8 H8 119.2
C8 C9 C10 120.42(18)
C8 C9 H9 119.8
C10 C9 H9 119.8
C11 C10 C9 119.76(17)
C11 C10 H10 120.1
C9 C10 H10 120.1
C10 C11 C12 120.59(17)
C10 C11 H11 119.7
C12 C11 H11 119.7
C11 C12 C7 119.94(16)
C11 C12 C13 120.90(16)
C7 C12 C13 119.16(15)
C14 C13 C12 121.58(16)
C14 C13 H13 119.2
C12 C13 H13 119.2
C13 C14 C15 121.85(16)
C13 C14 H14 119.1
C15 C14 H14 119.1
C6 C15 C16 120.99(14)
C6 C15 C14 118.27(14)
C16 C15 C14 120.67(14)
C17 C16 C15 118.52(14)
C17 C16 C24 121.75(14)
C15 C16 C24 119.72(13)
C16 C17 C4 120.06(14)
C16 C17 C1 132.92(14)
C4 C17 C1 107.03(13)
C23 C18 C19 118.67(16)
C23 C18 C1 120.62(14)
C19 C18 C1 120.70(14)
C20 C19 C18 120.46(16)
C20 C19 H19 119.8
C18 C19 H19 119.8
C21 C20 C19 120.04(17)
C21 C20 H20 120.0
C19 C20 H20 120.0
C20 C21 C22 120.23(17)
C20 C21 H21 119.9
C22 C21 H21 119.9
C21 C22 C23 119.79(17)
C21 C22 H22 120.1
C23 C22 H22 120.1
C22 C23 C18 120.80(16)
C22 C23 H23 119.6
C18 C23 H23 119.6
C25 C24 C29 118.49(15)
C25 C24 C16 121.24(14)
C29 C24 C16 120.26(14)
C26 C25 C24 120.65(16)
C26 C25 H25 119.7
C24 C25 H25 119.7
C27 C26 C25 119.94(17)
C27 C26 H26 120.0
C25 C26 H26 120.0
C28 C27 C26 120.18(17)
C28 C27 H27 119.9
C26 C27 H27 119.9
C29 C28 C27 119.96(17)
C29 C28 H28 120.0
C27 C28 H28 120.0
C28 C29 C24 120.75(16)
C28 C29 H29 119.6
C24 C29 H29 119.6
C31 C30 C47 123.10(15)
C31 C30 C46 108.35(14)
C47 C30 C46 128.52(14)
C30 C31 C32 112.62(15)
C30 C31 H31 123.7
C32 C31 H31 123.7
C31 C32 C33 102.23(13)
C31 C32 H32A 111.3
C33 C32 H32A 111.3
C31 C32 H32B 111.3
C33 C32 H32B 111.3
H32A C32 H32B 109.2
C34 C33 C46 121.73(14)
C34 C33 C32 128.62(14)
C46 C33 C32 109.60(14)
C33 C34 C35 120.34(14)
C33 C34 H34 119.8
C35 C34 H34 119.8
C34 C35 C44 118.57(14)
C34 C35 C36 121.84(14)
C44 C35 C36 119.57(14)
C37 C36 C41 117.39(14)
C37 C36 C35 122.82(15)
C41 C36 C35 119.78(14)
C38 C37 C36 121.62(17)
C38 C37 H37 119.2
C36 C37 H37 119.2
C37 C38 C39 120.62(17)
C37 C38 H38 119.7
C39 C38 H38 119.7
C40 C39 C38 119.36(16)
C40 C39 H39 120.3
C38 C39 H39 120.3
C39 C40 C41 121.06(17)
C39 C40 H40 119.5
C41 C40 H40 119.5
C40 C41 C36 119.94(15)
C40 C41 C42 121.20(15)
C36 C41 C42 118.86(14)
C43 C42 C41 121.61(15)
C43 C42 H42 119.2
C41 C42 H42 119.2
C42 C43 C44 121.95(15)
C42 C43 H43 119.0
C44 C43 H43 119.0
C35 C44 C45 120.83(13)
C35 C44 C43 118.21(14)
C45 C44 C43 120.90(14)
C46 C45 C44 118.67(13)
C46 C45 C53 121.48(14)
C44 C45 C53 119.85(13)
C45 C46 C33 119.85(14)
C45 C46 C30 132.93(14)
C33 C46 C30 107.20(13)
C52 C47 C48 118.12(16)
C52 C47 C30 122.01(15)
C48 C47 C30 119.85(15)
C49 C48 C47 121.26(16)
C49 C48 H48 119.4
C47 C48 H48 119.4
C48 C49 C50 119.87(17)
C48 C49 H49 120.1
C50 C49 H49 120.1
C49 C50 C51 119.74(17)
C49 C50 H50 120.1
C51 C50 H50 120.1
C52 C51 C50 120.13(17)
C52 C51 H51 119.9
C50 C51 H51 119.9
C51 C52 C47 120.88(16)
C51 C52 H52 119.6
C47 C52 H52 119.6
C58 C53 C54 118.82(14)
C58 C53 C45 120.95(14)
C54 C53 C45 120.20(14)
C55 C54 C53 120.59(16)
C55 C54 H54 119.7
C53 C54 H54 119.7
C56 C55 C54 119.96(16)
C56 C55 H55 120.0
C54 C55 H55 120.0
C55 C56 C57 119.95(16)
C55 C56 H56 120.0
C57 C56 H56 120.0
C58 C57 C56 120.22(16)
C58 C57 H57 119.9
C56 C57 H57 119.9
C57 C58 C53 120.42(15)
C57 C58 H58 119.8
C53 C58 H58 119.8

loop_
_geom_bond_atom_site_label_1
_geom_bond_atom_site_label_2
_geom_bond_distance
C1 C2 1.344(2)
C1 C18 1.480(2)
C1 C17 1.487(2)
C2 C3 1.495(2)
C2 H2 0.95
C3 C4 1.501(2)
C3 H3A 0.99
C3 H3B 0.99
C4 C5 1.365(2)
C4 C17 1.425(2)
C5 C6 1.411(2)
C5 H5 0.95
C6 C15 1.427(2)
C6 C7 1.454(2)
C7 C8 1.408(2)
C7 C12 1.412(2)
C8 C9 1.372(2)
C8 H8 0.95
C9 C10 1.395(3)
C9 H9 0.95
C10 C11 1.375(3)
C10 H10 0.95
C11 C12 1.411(2)
C11 H11 0.95
C12 C13 1.428(2)
C13 C14 1.348(2)
C13 H13 0.95
C14 C15 1.438(2)
C14 H14 0.95
C15 C16 1.429(2)
C16 C17 1.390(2)
C16 C24 1.492(2)
C18 C23 1.392(2)
C18 C19 1.398(2)
C19 C20 1.388(2)
C19 H19 0.95
C20 C21 1.382(3)
C20 H20 0.95
C21 C22 1.384(2)
C21 H21 0.95
C22 C23 1.388(2)
C22 H22 0.95
C23 H23 0.95
C24 C25 1.392(2)
C24 C29 1.400(2)
C25 C26 1.388(2)
C25 H25 0.95
C26 C27 1.383(3)
C26 H26 0.95
C27 C28 1.383(3)
C27 H27 0.95
C28 C29 1.382(2)
C28 H28 0.95
C29 H29 0.95
C30 C31 1.347(2)
C30 C47 1.482(2)
C30 C46 1.483(2)
C31 C32 1.494(2)
C31 H31 0.95
C32 C33 1.499(2)
C32 H32A 0.99
C32 H32B 0.99
C33 C34 1.367(2)
C33 C46 1.424(2)
C34 C35 1.412(2)
C34 H34 0.95
C35 C44 1.427(2)
C35 C36 1.453(2)
C36 C37 1.414(2)
C36 C41 1.418(2)
C37 C38 1.371(2)
C37 H37 0.95
C38 C39 1.397(2)
C38 H38 0.95
C39 C40 1.377(2)
C39 H39 0.95
C40 C41 1.406(2)
C40 H40 0.95
C41 C42 1.429(2)
C42 C43 1.351(2)
C42 H42 0.95
C43 C44 1.438(2)
C43 H43 0.95
C44 C45 1.430(2)
C45 C46 1.391(2)
C45 C53 1.493(2)
C47 C52 1.392(2)
C47 C48 1.395(2)
C48 C49 1.378(2)
C48 H48 0.95
C49 C50 1.383(3)
C49 H49 0.95
C50 C51 1.388(3)
C50 H50 0.95
C51 C52 1.379(2)
C51 H51 0.95
C52 H52 0.95
C53 C58 1.392(2)
C53 C54 1.396(2)
C54 C55 1.387(2)
C54 H54 0.95
C55 C56 1.382(3)
C55 H55 0.95
C56 C57 1.386(3)
C56 H56 0.95
C57 C58 1.385(2)
C57 H57 0.95
C58 H58 0.95
